data_4315799
loop_
_publ_author_name
'Susan K. Hanson'
'R. Tom Baker'
'John C. Gordon'
'Brian L. Scott'
'David L. Thorn'

_publ_section_title
;
 Aerobic Oxidation of Lignin Models Using a Base Metal Vanadium Catalyst
;
_journal_name_full 'Inorganic Chemistry'
_journal_page_first 5611
_journal_page_last 5618
_journal_paper_doi 10.1021/ic100528n
_journal_volume 49
_journal_year 2010
_chemical_formula_sum 'C14 H18 N O7 V'
_chemical_formula_weight 363.23
_chemical_name_systematic
; 
 ? 
;
_space_group_IT_number 14
_symmetry_cell_setting monoclinic
_symmetry_space_group_name_Hall '-P 2ybc'
_symmetry_space_group_name_H-M 'P 1 21/c 1'
_atom_sites_solution_hydrogens geom
_atom_sites_solution_primary direct
_atom_sites_solution_secondary difmap
_audit_creation_method SHELXL-97
_cell_angle_alpha 90.00
_cell_angle_beta 98.100(3)
_cell_angle_gamma 90.00
_cell_formula_units_Z 4
_cell_length_a 10.444(3)
_cell_length_b 9.690(3)
_cell_length_c 15.041(4)
_cell_measurement_temperature 120(1)
_cell_volume 1507.0(8)
_computing_cell_refinement 'SAINT+, v. 7.06 (Bruker AXS, 2001)'
_computing_data_collection 'APEX II, v. 1.08 (Bruker AXS, 2003)'
_computing_data_reduction 'SAINT+, v. 7.06 (Bruker AXS, 2001)'
_computing_molecular_graphics 'SHELXTL, v. 6.10, (Bruker AXS, 2000)'
_computing_publication_material 'SHELXTL, v. 6.10, (Bruker AXS, 2000)'
_computing_structure_refinement 'SHELXL-97 (Sheldrick, 1997)'
_computing_structure_solution 'SHELXS-97 (Sheldrick, 1990)'
_diffrn_ambient_temperature 120(1)
_diffrn_measured_fraction_theta_full 0.998
_diffrn_measured_fraction_theta_max 0.993
_diffrn_measurement_device_type 'Bruker D8 with APEXII CCD'
_diffrn_measurement_method '\w scans'
_diffrn_radiation_monochromator graphite
_diffrn_radiation_source 'fine-focus sealed tube'
_diffrn_radiation_type MoK\a
_diffrn_radiation_wavelength 0.71073
_diffrn_reflns_av_R_equivalents 0.0910
_diffrn_reflns_av_sigmaI/netI 0.0851
_diffrn_reflns_limit_h_max 12
_diffrn_reflns_limit_h_min -12
_diffrn_reflns_limit_k_max 11
_diffrn_reflns_limit_k_min -11
_diffrn_reflns_limit_l_max 17
_diffrn_reflns_limit_l_min -17
_diffrn_reflns_number 13696
_diffrn_reflns_theta_full 25.00
_diffrn_reflns_theta_max 25.30
_diffrn_reflns_theta_min 1.97
_diffrn_standards_decay_% 0
_diffrn_standards_interval_count 0
_diffrn_standards_interval_time 0
_diffrn_standards_number 0
_exptl_absorpt_coefficient_mu 0.695
_exptl_absorpt_correction_T_max 0.9595
_exptl_absorpt_correction_T_min 0.9212
_exptl_absorpt_correction_type multi-scan
_exptl_absorpt_process_details 'SADABS 2.03 (Sheldrick, 2001)'
_exptl_crystal_colour yellow
_exptl_crystal_density_diffrn 1.601
_exptl_crystal_density_method 'not measured'
_exptl_crystal_description block
_exptl_crystal_F_000 752
_exptl_crystal_size_max 0.12
_exptl_crystal_size_mid 0.08
_exptl_crystal_size_min 0.06
_refine_diff_density_max 0.330
_refine_diff_density_min -0.468
_refine_diff_density_rms 0.077
_refine_ls_extinction_method none
_refine_ls_goodness_of_fit_ref 1.007
_refine_ls_hydrogen_treatment constr
_refine_ls_matrix_type full
_refine_ls_number_parameters 213
_refine_ls_number_reflns 2729
_refine_ls_number_restraints 0
_refine_ls_restrained_S_all 1.007
_refine_ls_R_factor_all 0.0828
_refine_ls_R_factor_gt 0.0438
_refine_ls_shift/su_max 0.008
_refine_ls_shift/su_mean 0.001
_refine_ls_structure_factor_coef Fsqd
_refine_ls_weighting_details 'calc w=1/[\s^2^(Fo^2^)+(0.0471P)^2^+0.0000P] where P=(Fo^2^+2Fc^2^)/3'
_refine_ls_weighting_scheme calc
_refine_ls_wR_factor_gt 0.0944
_refine_ls_wR_factor_ref 0.1082
_reflns_number_gt 1841
_reflns_number_total 2729
_reflns_threshold_expression >2sigma(I)
_cod_data_source_file ic100528n_si_001_2.cif
_cod_data_source_block apx767
_cod_original_sg_symbol_H-M 'P 21/c'
_cod_database_code 4315799

loop_
_symmetry_equiv_pos_as_xyz
'x, y, z'
'-x, y+1/2, -z+1/2'
'-x, -y, -z'
'x, -y-1/2, z-1/2'

loop_
_atom_site_label
_atom_site_type_symbol
_atom_site_fract_x
_atom_site_fract_y
_atom_site_fract_z
_atom_site_U_iso_or_equiv
_atom_site_adp_type
_atom_site_occupancy
_atom_site_symmetry_multiplicity
_atom_site_calc_flag
_atom_site_refinement_flags
_atom_site_disorder_assembly
_atom_site_disorder_group
V1 V 0.37549(5) 1.00454(6) 0.13546(4) 0.01803(18) Uani 1 1 d . . .
O4 O 0.4547(2) 0.9010(2) 0.23973(14) 0.0198(5) Uani 1 1 d . . .
O5 O 0.5377(2) 0.9011(2) 0.38553(15) 0.0229(6) Uani 1 1 d . . .
O2 O 0.2557(2) 1.1477(2) 0.08521(14) 0.0201(5) Uani 1 1 d . . .
N1 N 0.3496(2) 1.1267(3) 0.24337(17) 0.0166(6) Uani 1 1 d . . .
O6 O 0.1770(2) 0.9034(2) 0.16448(13) 0.0189(5) Uani 1 1 d . . .
O7 O 0.3384(2) 0.8714(2) 0.05632(14) 0.0187(5) Uani 1 1 d . . .
O3 O 0.1445(2) 1.3415(2) 0.10469(15) 0.0256(6) Uani 1 1 d . . .
O1 O 0.5039(2) 1.0661(2) 0.10833(14) 0.0236(6) Uani 1 1 d . . .
C2 C 0.2792(3) 1.2412(3) 0.2291(2) 0.0164(7) Uani 1 1 d . . .
C7 C 0.4741(3) 0.9541(3) 0.3212(2) 0.0189(8) Uani 1 1 d . . .
C1 C 0.2209(3) 1.2512(3) 0.1326(2) 0.0203(8) Uani 1 1 d . . .
C5 C 0.3922(3) 1.1698(3) 0.3990(2) 0.0200(8) Uani 1 1 d . . .
H5 H 0.4304 1.1440 0.4563 0.024 Uiso 1 1 calc R . .
C6 C 0.4055(3) 1.0894(3) 0.3257(2) 0.0161(7) Uani 1 1 d . . .
C12 C 0.0246(3) 0.7200(3) 0.1049(2) 0.0251(8) Uani 1 1 d . . .
H12A H -0.0045 0.6936 0.1602 0.038 Uiso 1 1 calc R . .
H12B H 0.0174 0.6427 0.0646 0.038 Uiso 1 1 calc R . .
H12C H -0.0276 0.7946 0.0781 0.038 Uiso 1 1 calc R . .
C11 C 0.2454(3) 0.6646(3) 0.1852(2) 0.0226(8) Uani 1 1 d . . .
H11A H 0.3350 0.6902 0.1907 0.034 Uiso 1 1 calc R . .
H11B H 0.2344 0.5734 0.1605 0.034 Uiso 1 1 calc R . .
H11C H 0.2175 0.6663 0.2434 0.034 Uiso 1 1 calc R . .
C3 C 0.2628(3) 1.3262(3) 0.3001(2) 0.0190(8) Uani 1 1 d . . .
H3 H 0.2137 1.4063 0.2909 0.023 Uiso 1 1 calc R . .
C4 C 0.3206(3) 1.2902(3) 0.3857(2) 0.0217(8) Uani 1 1 d . . .
H4 H 0.3114 1.3470 0.4342 0.026 Uiso 1 1 calc R . .
C9 C 0.1651(3) 0.7660(3) 0.1236(2) 0.0189(8) Uani 1 1 d . . .
C10 C 0.2218(3) 0.7903(3) 0.0348(2) 0.0184(8) Uani 1 1 d . . .
C13 C 0.2596(3) 0.6578(3) -0.0088(2) 0.0246(8) Uani 1 1 d . . .
H13A H 0.2945 0.6795 -0.0628 0.037 Uiso 1 1 calc R . .
H13B H 0.1846 0.6004 -0.0230 0.037 Uiso 1 1 calc R . .
H13C H 0.3234 0.6098 0.0319 0.037 Uiso 1 1 calc R . .
C8 C 0.1108(3) 0.9247(4) 0.2400(2) 0.0298(9) Uani 1 1 d . . .
H8A H 0.0196 0.9124 0.2221 0.045 Uiso 1 1 calc R . .
H8B H 0.1271 1.0167 0.2625 0.045 Uiso 1 1 calc R . .
H8C H 0.1411 0.8593 0.2861 0.045 Uiso 1 1 calc R . .
C14 C 0.1344(3) 0.8763(3) -0.0338(2) 0.0231(8) Uani 1 1 d . . .
H14A H 0.1100 0.9595 -0.0059 0.035 Uiso 1 1 calc R . .
H14B H 0.0583 0.8242 -0.0558 0.035 Uiso 1 1 calc R . .
H14C H 0.1800 0.8993 -0.0830 0.035 Uiso 1 1 calc R . .

loop_
_atom_site_aniso_label
_atom_site_aniso_U_11
_atom_site_aniso_U_22
_atom_site_aniso_U_33
_atom_site_aniso_U_23
_atom_site_aniso_U_13
_atom_site_aniso_U_12
V1 0.0187(3) 0.0181(3) 0.0170(3) -0.0009(3) 0.0015(2) -0.0002(3)
O4 0.0201(13) 0.0196(12) 0.0192(13) -0.0010(10) 0.0005(10) 0.0024(10)
O5 0.0217(14) 0.0246(13) 0.0213(13) 0.0029(11) -0.0007(11) 0.0023(11)
O2 0.0242(13) 0.0180(12) 0.0171(12) -0.0008(10) -0.0006(10) 0.0008(10)
N1 0.0146(15) 0.0179(15) 0.0164(15) 0.0013(12) -0.0011(12) -0.0042(12)
O6 0.0190(13) 0.0179(12) 0.0207(12) -0.0013(10) 0.0065(10) -0.0016(10)
O7 0.0187(13) 0.0186(12) 0.0187(12) -0.0018(10) 0.0027(10) -0.0035(10)
O3 0.0269(14) 0.0210(13) 0.0263(14) 0.0013(11) -0.0054(11) 0.0043(11)
O1 0.0225(14) 0.0264(13) 0.0228(13) 0.0008(11) 0.0061(10) -0.0044(11)
C2 0.0109(17) 0.0165(18) 0.0215(19) 0.0019(15) 0.0014(14) -0.0052(15)
C7 0.0141(19) 0.0197(18) 0.023(2) 0.0015(16) 0.0034(16) -0.0058(15)
C1 0.0209(19) 0.0160(18) 0.025(2) 0.0006(16) 0.0046(16) -0.0029(16)
C5 0.0190(19) 0.025(2) 0.0147(18) 0.0017(15) -0.0010(15) -0.0035(16)
C6 0.0132(18) 0.0175(17) 0.0171(18) 0.0029(15) -0.0001(14) -0.0032(14)
C12 0.021(2) 0.024(2) 0.030(2) -0.0025(16) 0.0032(16) -0.0066(16)
C11 0.028(2) 0.0141(18) 0.026(2) 0.0009(15) 0.0016(16) -0.0020(16)
C3 0.0168(19) 0.0170(18) 0.0238(19) 0.0010(15) 0.0055(15) -0.0001(15)
C4 0.0205(19) 0.023(2) 0.022(2) -0.0015(15) 0.0035(15) -0.0053(16)
C9 0.0198(19) 0.0123(17) 0.024(2) -0.0049(15) 0.0008(15) 0.0011(15)
C10 0.0157(18) 0.0179(18) 0.0204(19) -0.0029(15) -0.0015(15) -0.0019(15)
C13 0.023(2) 0.0231(19) 0.026(2) -0.0061(16) -0.0005(16) -0.0005(16)
C8 0.031(2) 0.033(2) 0.028(2) -0.0078(18) 0.0126(17) -0.0065(18)
C14 0.024(2) 0.0224(19) 0.0221(19) 0.0003(16) -0.0009(16) -0.0014(16)

loop_
_atom_type_symbol
_atom_type_description
_atom_type_scat_dispersion_real
_atom_type_scat_dispersion_imag
_atom_type_scat_source
C C 0.0033 0.0016 'International Tables Vol C Tables 4.2.6.8 and 6.1.1.4'
H H 0.0000 0.0000 'International Tables Vol C Tables 4.2.6.8 and 6.1.1.4'
N N 0.0061 0.0033 'International Tables Vol C Tables 4.2.6.8 and 6.1.1.4'
O O 0.0106 0.0060 'International Tables Vol C Tables 4.2.6.8 and 6.1.1.4'
V V 0.3005 0.5294 'International Tables Vol C Tables 4.2.6.8 and 6.1.1.4'

loop_
_geom_angle_atom_site_label_1
_geom_angle_atom_site_label_2
_geom_angle_atom_site_label_3
_geom_angle
_geom_angle_site_symmetry_1
_geom_angle_site_symmetry_3
_geom_angle_publ_flag
O1 V1 O7 102.51(11) . . ?
O1 V1 O4 97.09(11) . . ?
O7 V1 O4 101.25(10) . . ?
O1 V1 O2 98.86(11) . . ?
O7 V1 O2 101.04(10) . . ?
O4 V1 O2 148.96(9) . . ?
O1 V1 N1 101.45(11) . . ?
O7 V1 N1 156.04(10) . . ?
O4 V1 N1 75.44(10) . . ?
O2 V1 N1 75.40(10) . . ?
O1 V1 O6 175.29(10) . . ?
O7 V1 O6 73.08(9) . . ?
O4 V1 O6 85.55(8) . . ?
O2 V1 O6 80.59(8) . . ?
N1 V1 O6 82.97(9) . . ?
C7 O4 V1 122.7(2) . . ?
C1 O2 V1 123.1(2) . . ?
C2 N1 C6 122.1(3) . . ?
C2 N1 V1 118.9(2) . . ?
C6 N1 V1 119.0(2) . . ?
C8 O6 C9 116.4(2) . . ?
C8 O6 V1 128.13(19) . . ?
C9 O6 V1 108.68(17) . . ?
C10 O7 V1 130.31(19) . . ?
N1 C2 C3 119.9(3) . . ?
N1 C2 C1 110.5(3) . . ?
C3 C2 C1 129.4(3) . . ?
O5 C7 O4 125.0(3) . . ?
O5 C7 C6 123.2(3) . . ?
O4 C7 C6 111.8(3) . . ?
O3 C1 O2 125.4(3) . . ?
O3 C1 C2 122.6(3) . . ?
O2 C1 C2 111.9(3) . . ?
C6 C5 C4 118.3(3) . . ?
N1 C6 C5 120.6(3) . . ?
N1 C6 C7 110.0(3) . . ?
C5 C6 C7 129.4(3) . . ?
C2 C3 C4 118.9(3) . . ?
C5 C4 C3 120.2(3) . . ?
O6 C9 C11 108.9(2) . . ?
O6 C9 C12 111.5(3) . . ?
C11 C9 C12 111.0(3) . . ?
O6 C9 C10 101.7(2) . . ?
C11 C9 C10 112.2(3) . . ?
C12 C9 C10 111.1(3) . . ?
O7 C10 C13 107.1(3) . . ?
O7 C10 C14 105.0(2) . . ?
C13 C10 C14 109.7(3) . . ?
O7 C10 C9 107.5(2) . . ?
C13 C10 C9 113.3(3) . . ?
C14 C10 C9 113.6(3) . . ?

loop_
_geom_bond_atom_site_label_1
_geom_bond_atom_site_label_2
_geom_bond_distance
_geom_bond_site_symmetry_2
_geom_bond_publ_flag
V1 O1 1.573(2) . ?
V1 O7 1.761(2) . ?
V1 O4 1.945(2) . ?
V1 O2 1.948(2) . ?
V1 N1 2.057(3) . ?
V1 O6 2.388(2) . ?
O4 C7 1.318(4) . ?
O5 C7 1.209(4) . ?
O2 C1 1.312(4) . ?
N1 C2 1.332(4) . ?
N1 C6 1.342(4) . ?
O6 C8 1.425(4) . ?
O6 C9 1.465(4) . ?
O7 C10 1.446(4) . ?
O3 C1 1.218(4) . ?
C2 C3 1.379(4) . ?
C2 C1 1.495(4) . ?
C7 C6 1.500(4) . ?
C5 C6 1.374(4) . ?
C5 C4 1.385(4) . ?
C12 C9 1.521(4) . ?
C11 C9 1.519(4) . ?
C3 C4 1.387(4) . ?
C9 C10 1.553(4) . ?
C10 C13 1.519(4) . ?
C10 C14 1.526(4) . ?
